data_2210716
loop_
_publ_author_name
'Ali, Hapipah M.'
'Puvaneswary, Subramaniam'
'Ng, Seik Weng'

_publ_section_title
;Bis[1,3-dihydroxy-2-hydroxymethyl-2-(5-nitro-2-oxidobenzylideneamino)propane-\k^3^<i>N</i>,<i>O</i>,<i>O</i>']zinc(II)
 pyridine solvate
;
_journal_coeditor_code LH2189
_journal_issue 10
_journal_name_full 'Acta Crystallographica Section E'
_journal_page_first m2737
_journal_page_last m2738
_journal_paper_doi 10.1107/S1600536806038700
_journal_volume 62
_journal_year 2006
_chemical_formula_iupac '[Zn (C11 H13 N2 O6)2], C5 H5 N'
_chemical_formula_moiety 'C22 H26 N4 O12 Zn, C5 H5 N'
_chemical_formula_sum 'C27 H31 N5 O12 Zn'
_chemical_formula_weight 682.94
_chemical_name_systematic
;
Bis[1,3-dihydroxy-2-hydroxymethyl-2-(5-nitrosalicylidimino)propane-
\k^3^N,O,O']zinc(II) pyridine solvate
;
_space_group_IT_number 14
_symmetry_cell_setting monoclinic
_symmetry_space_group_name_Hall '-P 2ybc'
_symmetry_space_group_name_H-M 'P 1 21/c 1'
_atom_sites_solution_hydrogens geom
_atom_sites_solution_primary direct
_atom_sites_solution_secondary difmap
_audit_creation_method SHELXL-97
_cell_angle_alpha 90.00
_cell_angle_beta 101.3480(10)
_cell_angle_gamma 90.00
_cell_formula_units_Z 4
_cell_length_a 11.3298(2)
_cell_length_b 11.4928(2)
_cell_length_c 22.0450(3)
_cell_measurement_reflns_used 7842
_cell_measurement_temperature 173(2)
_cell_measurement_theta_max 34.4
_cell_measurement_theta_min 2.6
_cell_volume 2814.39(8)
_computing_cell_refinement 'SAINT (Bruker, 2004)'
_computing_data_collection 'APEX2 (Bruker, 2004)'
_computing_data_reduction SAINT
_computing_molecular_graphics 'X-SEED (Barbour, 2001)'
_computing_publication_material SHELXL97
_computing_structure_refinement 'SHELXL97 (Sheldrick, 1997)'
_computing_structure_solution 'SHELXS97 (Sheldrick, 1997)'
_diffrn_ambient_temperature 173(2)
_diffrn_measured_fraction_theta_full 1.00
_diffrn_measured_fraction_theta_max 1.00
_diffrn_measurement_device_type 'Bruker APEXII area-detector'
_diffrn_measurement_method '\f and \w'
_diffrn_radiation_monochromator graphite
_diffrn_radiation_source 'fine-focus sealed tube'
_diffrn_radiation_type MoK\a
_diffrn_radiation_wavelength 0.71073
_diffrn_reflns_av_R_equivalents 0.038
_diffrn_reflns_av_sigmaI/netI 0.026
_diffrn_reflns_limit_h_max 14
_diffrn_reflns_limit_h_min -14
_diffrn_reflns_limit_k_max 14
_diffrn_reflns_limit_k_min -14
_diffrn_reflns_limit_l_max 28
_diffrn_reflns_limit_l_min -28
_diffrn_reflns_number 41884
_diffrn_reflns_theta_full 27.5
_diffrn_reflns_theta_max 27.5
_diffrn_reflns_theta_min 1.8
_diffrn_standards_decay_% 0
_diffrn_standards_interval_count 0
_diffrn_standards_interval_time 0
_diffrn_standards_number 0
_exptl_absorpt_coefficient_mu 0.949
_exptl_absorpt_correction_T_max 0.895
_exptl_absorpt_correction_T_min 0.716
_exptl_absorpt_correction_type multi-scan
_exptl_absorpt_process_details '(SADABS; Sheldrick, 1996)'
_exptl_crystal_colour 'Pale yellow'
_exptl_crystal_density_diffrn 1.612
_exptl_crystal_density_method 'not measured'
_exptl_crystal_description Prism
_exptl_crystal_F_000 1416
_exptl_crystal_size_max 0.23
_exptl_crystal_size_mid 0.15
_exptl_crystal_size_min 0.12
_refine_diff_density_max 0.61
_refine_diff_density_min -0.51
_refine_ls_extinction_method none
_refine_ls_goodness_of_fit_ref 1.10
_refine_ls_hydrogen_treatment mixed
_refine_ls_matrix_type full
_refine_ls_number_parameters 430
_refine_ls_number_reflns 6431
_refine_ls_number_restraints 6
_refine_ls_restrained_S_all 1.10
_refine_ls_R_factor_all 0.037
_refine_ls_R_factor_gt 0.028
_refine_ls_shift/su_max 0.001
_refine_ls_shift/su_mean 0.000
_refine_ls_structure_factor_coef Fsqd
_refine_ls_weighting_details 'calc w=1/[\s^2^(Fo^2^)+(0.0510P)^2^+1.1321P] where P=(Fo^2^+2Fc^2^)/3'
_refine_ls_weighting_scheme calc
_refine_ls_wR_factor_gt 0.075
_refine_ls_wR_factor_ref 0.089
_reflns_number_gt 5457
_reflns_number_total 6431
_reflns_threshold_expression I>2\s(I)
_cod_data_source_file lh2189.cif
_cod_data_source_block I
_cod_depositor_comments
;
The following automatic conversions were performed:
'_symmetry_cell_setting' value 'Monoclinic' changed to 'monoclinic'
according to '/home/saulius/struct/CIF-dictionaries/cif_core.dic'
dictionary named 'cif_core.dic' version 2.4.1 from 2010-06-29.

Automatic conversion script
Id: cif_fix_enum 1527 2010-12-29 10:47:43Z saulius 

The following automatic conversions were performed:

'_symmetry_cell_setting' value 'Monoclinic' changed to 'monoclinic'
according to /home/saulius/struct/CIF-dictionaries/cif_core.dic
dictionary named 'cif_core.dic' version 2.4.1 from 2010-06-29.

Automatic conversion script
Id: cif_fix_values 1715 2011-07-08 13:25:40Z adriana 
;
_cod_original_sg_symbol_H-M 'P 21/c'
_cod_database_code 2210716
_cod_database_fobs_code 2210716

loop_
_symmetry_equiv_pos_as_xyz
'x, y, z'
'-x, y+1/2, -z+1/2'
'-x, -y, -z'
'x, -y-1/2, z-1/2'

loop_
_atom_site_type_symbol
_atom_site_label
_atom_site_fract_x
_atom_site_fract_y
_atom_site_fract_z
_atom_site_U_iso_or_equiv
_atom_site_adp_type
_atom_site_calc_flag
_atom_site_refinement_flags
_atom_site_occupancy
Zn Zn1 0.224938(17) 0.563924(17) 0.757171(9) 0.00967(7) Uani d . 1
O O1 0.17684(11) 0.47608(11) 0.67577(6) 0.0129(3) Uani d . 1
O O2 0.30081(15) 0.50015(17) 0.41272(7) 0.0370(4) Uani d . 1
O O3 0.44486(13) 0.60633(13) 0.46361(6) 0.0218(3) Uani d . 1
O O4 0.30528(12) 0.67474(13) 0.83382(6) 0.0184(3) Uani d D 1
H H4O 0.296(3) 0.686(3) 0.8705(7) 0.063(10) Uiso d D 1
O O5 0.61112(12) 0.48835(13) 0.79873(7) 0.0216(3) Uani d D 1
H H5O 0.5689(19) 0.4289(14) 0.7860(11) 0.023(6) Uiso d D 1
O O6 0.53710(12) 0.81316(12) 0.72227(6) 0.0176(3) Uani d D 1
H H6O 0.5987(18) 0.847(2) 0.7147(14) 0.054(9) Uiso d D 1
O O7 0.27461(11) 0.41377(11) 0.80716(6) 0.0120(2) Uani d . 1
O O8 0.26529(13) 0.28051(12) 1.07971(6) 0.0219(3) Uani d . 1
O O9 0.11117(14) 0.39513(15) 1.06069(7) 0.0284(3) Uani d . 1
O O10 0.12320(11) 0.71433(11) 0.71071(6) 0.0139(3) Uani d D 1
H H10O 0.130(3) 0.7819(13) 0.7257(12) 0.042(8) Uiso d D 1
O O11 -0.01979(12) 0.79243(11) 0.81296(7) 0.0182(3) Uani d D 1
H H11O -0.060(2) 0.8502(15) 0.8206(11) 0.030(7) Uiso d D 1
O O12 -0.16925(12) 0.44864(11) 0.76774(7) 0.0171(3) Uani d D 1
H H12O -0.2331(17) 0.475(3) 0.7770(14) 0.049(9) Uiso d D 1
N N1 0.35432(16) 0.54583(15) 0.46088(7) 0.0204(4) Uani d . 1
N N2 0.38935(13) 0.60805(13) 0.73579(7) 0.0106(3) Uani d . 1
N N3 0.19519(14) 0.34349(14) 1.04456(7) 0.0165(3) Uani d . 1
N N4 0.06420(13) 0.55605(12) 0.78806(7) 0.0095(3) Uani d . 1
N N5 0.25764(16) 0.69224(15) 0.94789(8) 0.0208(4) Uani d . 1
C C1 0.22023(15) 0.49528(15) 0.62653(8) 0.0116(3) Uani d . 1
C C2 0.15285(17) 0.46069(16) 0.56763(9) 0.0158(4) Uani d . 1
H H2 0.0761 0.4259 0.5655 0.019 Uiso calc R 1
C C3 0.19525(17) 0.47596(17) 0.51409(8) 0.0176(4) Uani d . 1
H H3 0.1486 0.4517 0.4755 0.021 Uiso calc R 1
C C4 0.30752(17) 0.52748(17) 0.51680(8) 0.0159(4) Uani d . 1
C C5 0.37634(17) 0.56252(16) 0.57241(8) 0.0144(4) Uani d . 1
H H5 0.4528 0.5970 0.5732 0.017 Uiso calc R 1
C C6 0.33536(16) 0.54815(15) 0.62763(8) 0.0121(3) Uani d . 1
C C7 0.41581(15) 0.59311(15) 0.68249(8) 0.0119(3) Uani d . 1
H H7 0.4952 0.6131 0.6783 0.014 Uiso calc R 1
C C8 0.47923(15) 0.65980(16) 0.78701(8) 0.0123(3) Uani d . 1
C C9 0.40766(16) 0.73738(16) 0.82365(8) 0.0150(4) Uani d . 1
H H9A 0.4588 0.7594 0.8638 0.018 Uiso calc R 1
H H9B 0.3819 0.8094 0.8001 0.018 Uiso calc R 1
C C10 0.53951(16) 0.56101(16) 0.82917(8) 0.0159(4) Uani d . 1
H H10A 0.5908 0.5950 0.8665 0.019 Uiso calc R 1
H H10B 0.4766 0.5134 0.8427 0.019 Uiso calc R 1
C C11 0.58072(16) 0.72831(17) 0.76789(8) 0.0150(4) Uani d . 1
H H11A 0.6286 0.7673 0.8047 0.018 Uiso calc R 1
H H11B 0.6346 0.6740 0.7515 0.018 Uiso calc R 1
C C12 0.25181(15) 0.39631(15) 0.86205(8) 0.0105(3) Uani d . 1
C C13 0.32892(16) 0.32337(16) 0.90465(8) 0.0157(4) Uani d . 1
H H13 0.3953 0.2868 0.8920 0.019 Uiso calc R 1
C C14 0.31042(16) 0.30428(16) 0.96341(9) 0.0162(4) Uani d . 1
H H14 0.3632 0.2555 0.9912 0.019 Uiso calc R 1
C C15 0.21225(16) 0.35803(16) 0.98162(8) 0.0135(3) Uani d . 1
C C16 0.13258(15) 0.42636(15) 0.94146(8) 0.0117(3) Uani d . 1
H H16 0.0653 0.4598 0.9547 0.014 Uiso calc R 1
C C17 0.15016(15) 0.44668(15) 0.88141(8) 0.0101(3) Uani d . 1
C C18 0.05786(15) 0.51701(15) 0.84175(8) 0.0105(3) Uani d . 1
H H18 -0.0126 0.5351 0.8572 0.013 Uiso calc R 1
C C19 -0.04186(14) 0.61642(15) 0.75141(8) 0.0101(3) Uani d . 1
C C20 -0.00018(16) 0.67869(17) 0.69677(8) 0.0152(4) Uani d . 1
H H20A -0.0122 0.6256 0.6607 0.018 Uiso calc R 1
H H20B -0.0514 0.7480 0.6849 0.018 Uiso calc R 1
C C21 -0.10182(15) 0.70329(15) 0.78799(8) 0.0124(3) Uani d . 1
H H21A -0.1726 0.7382 0.7605 0.015 Uiso calc R 1
H H21B -0.1302 0.6624 0.8220 0.015 Uiso calc R 1
C C22 -0.13429(16) 0.52315(17) 0.72273(8) 0.0147(4) Uani d . 1
H H22A -0.2067 0.5623 0.6991 0.018 Uiso calc R 1
H H22B -0.0992 0.4754 0.6933 0.018 Uiso calc R 1
C C23 0.15253(19) 0.73148(18) 0.95805(9) 0.0221(4) Uani d . 1
H H23 0.0958 0.7616 0.9241 0.027 Uiso calc R 1
C C24 0.1226(2) 0.7302(2) 1.01605(11) 0.0288(5) Uani d . 1
H H24 0.0470 0.7594 1.0216 0.035 Uiso calc R 1
C C25 0.2032(2) 0.6865(2) 1.06509(10) 0.0339(6) Uani d . 1
H H25 0.1847 0.6846 1.1053 0.041 Uiso calc R 1
C C26 0.3122(2) 0.6450(2) 1.05509(11) 0.0331(5) Uani d . 1
H H26 0.3700 0.6140 1.0883 0.040 Uiso calc R 1
C C27 0.3355(2) 0.64936(19) 0.99612(10) 0.0265(5) Uani d . 1
H H27 0.4105 0.6205 0.9895 0.032 Uiso calc R 1

loop_
_atom_site_aniso_label
_atom_site_aniso_U_11
_atom_site_aniso_U_22
_atom_site_aniso_U_33
_atom_site_aniso_U_12
_atom_site_aniso_U_13
_atom_site_aniso_U_23
Zn1 0.00782(11) 0.01178(11) 0.01014(11) -0.00032(7) 0.00352(7) 0.00023(7)
O1 0.0124(6) 0.0141(6) 0.0131(6) -0.0029(5) 0.0045(5) -0.0012(5)
O2 0.0430(10) 0.0570(12) 0.0115(7) -0.0081(9) 0.0065(7) -0.0078(7)
O3 0.0250(7) 0.0247(7) 0.0183(7) 0.0058(6) 0.0110(6) 0.0061(6)
O4 0.0171(6) 0.0250(7) 0.0160(7) -0.0090(6) 0.0102(5) -0.0083(6)
O5 0.0127(6) 0.0187(7) 0.0340(8) 0.0012(6) 0.0065(6) 0.0008(6)
O6 0.0131(6) 0.0180(7) 0.0229(7) -0.0033(5) 0.0065(5) 0.0058(6)
O7 0.0114(6) 0.0138(6) 0.0121(6) 0.0023(5) 0.0055(5) 0.0012(5)
O8 0.0271(7) 0.0233(7) 0.0129(6) -0.0009(6) -0.0020(5) 0.0060(6)
O9 0.0282(8) 0.0438(9) 0.0162(7) 0.0092(7) 0.0120(6) 0.0046(7)
O10 0.0131(6) 0.0130(6) 0.0171(6) -0.0003(5) 0.0067(5) 0.0008(5)
O11 0.0130(6) 0.0122(6) 0.0286(7) 0.0006(5) 0.0023(5) -0.0052(6)
O12 0.0117(6) 0.0135(7) 0.0270(7) -0.0008(5) 0.0060(5) 0.0010(5)
N1 0.0262(9) 0.0239(9) 0.0118(8) 0.0071(7) 0.0055(6) 0.0016(6)
N2 0.0093(7) 0.0118(7) 0.0106(7) 0.0005(6) 0.0018(5) -0.0001(6)
N3 0.0189(8) 0.0185(8) 0.0115(7) -0.0048(6) 0.0020(6) 0.0014(6)
N4 0.0086(7) 0.0091(7) 0.0110(7) 0.0007(5) 0.0023(5) 0.0005(5)
N5 0.0265(9) 0.0199(8) 0.0172(8) -0.0085(7) 0.0073(7) -0.0045(7)
C1 0.0137(8) 0.0087(8) 0.0126(8) 0.0026(7) 0.0030(6) 0.0007(6)
C2 0.0148(9) 0.0154(9) 0.0163(9) -0.0013(7) 0.0007(7) -0.0013(7)
C3 0.0212(9) 0.0180(9) 0.0117(8) 0.0025(8) -0.0018(7) -0.0012(7)
C4 0.0206(9) 0.0171(9) 0.0108(8) 0.0051(7) 0.0051(7) 0.0007(7)
C5 0.0143(8) 0.0148(9) 0.0148(9) 0.0016(7) 0.0046(7) 0.0004(7)
C6 0.0136(8) 0.0123(8) 0.0113(8) 0.0010(6) 0.0041(6) -0.0005(6)
C7 0.0094(8) 0.0130(8) 0.0138(8) -0.0008(6) 0.0033(6) 0.0001(7)
C8 0.0099(8) 0.0148(9) 0.0120(8) -0.0028(7) 0.0019(6) -0.0012(7)
C9 0.0140(8) 0.0162(9) 0.0163(9) -0.0041(7) 0.0060(7) -0.0037(7)
C10 0.0134(8) 0.0191(9) 0.0141(8) -0.0012(7) 0.0000(7) 0.0009(7)
C11 0.0103(8) 0.0184(9) 0.0164(9) -0.0025(7) 0.0030(7) 0.0010(7)
C12 0.0096(8) 0.0097(8) 0.0124(8) -0.0017(6) 0.0027(6) -0.0010(6)
C13 0.0132(8) 0.0174(9) 0.0171(9) 0.0058(7) 0.0043(7) 0.0032(7)
C14 0.0151(9) 0.0162(9) 0.0165(9) 0.0025(7) 0.0011(7) 0.0041(7)
C15 0.0142(8) 0.0159(9) 0.0106(8) -0.0027(7) 0.0029(6) 0.0014(7)
C16 0.0111(8) 0.0128(8) 0.0116(8) -0.0010(6) 0.0037(6) -0.0006(6)
C17 0.0090(7) 0.0108(8) 0.0107(8) -0.0009(6) 0.0021(6) -0.0008(6)
C18 0.0087(7) 0.0109(8) 0.0124(8) -0.0004(6) 0.0037(6) -0.0018(6)
C19 0.0075(7) 0.0115(8) 0.0113(8) 0.0011(6) 0.0017(6) 0.0025(6)
C20 0.0109(8) 0.0211(9) 0.0141(8) 0.0032(7) 0.0036(7) 0.0058(7)
C21 0.0098(8) 0.0120(8) 0.0157(8) 0.0014(6) 0.0036(6) 0.0011(7)
C22 0.0117(8) 0.0159(9) 0.0156(9) 0.0008(7) 0.0004(7) -0.0006(7)
C23 0.0248(10) 0.0203(10) 0.0207(10) -0.0064(8) 0.0029(8) -0.0017(8)
C24 0.0293(11) 0.0257(11) 0.0351(12) -0.0096(9) 0.0153(9) -0.0101(9)
C25 0.0555(16) 0.0319(12) 0.0177(10) -0.0190(11) 0.0153(10) -0.0054(9)
C26 0.0459(14) 0.0264(12) 0.0227(11) -0.0056(10) -0.0041(10) 0.0070(9)
C27 0.0261(11) 0.0220(10) 0.0307(11) -0.0022(9) 0.0038(9) -0.0024(9)

loop_
_atom_type_symbol
_atom_type_description
_atom_type_scat_dispersion_real
_atom_type_scat_dispersion_imag
_atom_type_scat_source
C C 0.0033 0.0016 'International Tables Vol C Tables 4.2.6.8 and 6.1.1.4'
H H 0.0000 0.0000 'International Tables Vol C Tables 4.2.6.8 and 6.1.1.4'
N N 0.0061 0.0033 'International Tables Vol C Tables 4.2.6.8 and 6.1.1.4'
O O 0.0106 0.0060 'International Tables Vol C Tables 4.2.6.8 and 6.1.1.4'
Zn Zn 0.2839 1.4301 'International Tables Vol C Tables 4.2.6.8 and 6.1.1.4'

loop_
_geom_angle_atom_site_label_1
_geom_angle_atom_site_label_2
_geom_angle_atom_site_label_3
_geom_angle
_geom_angle_publ_flag
O1 Zn1 O7 93.06(5) yes
O1 Zn1 O4 167.42(5) yes
O1 Zn1 O10 87.41(5) yes
O1 Zn1 N2 91.01(5) yes
O1 Zn1 N4 99.68(5) yes
O4 Zn1 O7 92.66(5) yes
O4 Zn1 O10 90.14(5) yes
O4 Zn1 N2 77.00(5) yes
O4 Zn1 N4 91.77(5) yes
O7 Zn1 O10 164.10(5) yes
O7 Zn1 N2 99.39(5) yes
O7 Zn1 N4 87.30(5) yes
O10 Zn1 N2 96.50(5) yes
O10 Zn1 N4 76.97(5) yes
N2 Zn1 N4 167.11(6) yes
C1 O1 Zn1 125.01(11) ?
C9 O4 Zn1 113.92(10) ?
C9 O4 H4O 110(2) ?
Zn1 O4 H4O 136(2) ?
C10 O5 H5O 107.0(17) ?
C11 O6 H6O 106(2) ?
C12 O7 Zn1 122.80(11) ?
C20 O10 Zn1 105.87(10) ?
C20 O10 H10O 111(2) ?
Zn1 O10 H10O 123(2) ?
C21 O11 H11O 108.2(18) ?
C22 O12 H12O 109(2) ?
O3 N1 O2 123.17(17) ?
O3 N1 C4 118.76(16) ?
O2 N1 C4 118.07(17) ?
C7 N2 C8 120.09(15) ?
C7 N2 Zn1 124.00(12) ?
C8 N2 Zn1 115.91(11) ?
O8 N3 O9 122.77(16) ?
O8 N3 C15 118.70(16) ?
O9 N3 C15 118.52(15) ?
C18 N4 C19 118.74(14) ?
C18 N4 Zn1 122.19(12) ?
C19 N4 Zn1 118.17(11) ?
C23 N5 C27 117.59(18) ?
O1 C1 C2 119.45(16) ?
O1 C1 C6 123.47(16) ?
C2 C1 C6 117.07(16) ?
C3 C2 C1 122.17(17) ?
C3 C2 H2 118.9 ?
C1 C2 H2 118.9 ?
C2 C3 C4 119.29(17) ?
C2 C3 H3 120.4 ?
C4 C3 H3 120.4 ?
C5 C4 C3 120.96(17) ?
C5 C4 N1 118.46(17) ?
C3 C4 N1 120.58(17) ?
C4 C5 C6 120.98(17) ?
C4 C5 H5 119.5 ?
C6 C5 H5 119.5 ?
C5 C6 C1 119.53(16) ?
C5 C6 C7 114.88(16) ?
C1 C6 C7 125.57(16) ?
N2 C7 C6 126.00(16) ?
N2 C7 H7 117.0 ?
C6 C7 H7 117.0 ?
N2 C8 C11 116.03(14) ?
N2 C8 C9 106.12(14) ?
C11 C8 C9 110.57(15) ?
N2 C8 C10 108.63(14) ?
C11 C8 C10 106.23(14) ?
C9 C8 C10 109.14(15) ?
O4 C9 C8 108.71(15) ?
O4 C9 H9A 109.9 ?
C8 C9 H9A 109.9 ?
O4 C9 H9B 109.9 ?
C8 C9 H9B 109.9 ?
H9A C9 H9B 108.3 ?
O5 C10 C8 112.02(15) ?
O5 C10 H10A 109.2 ?
C8 C10 H10A 109.2 ?
O5 C10 H10B 109.2 ?
C8 C10 H10B 109.2 ?
H10A C10 H10B 107.9 ?
O6 C11 C8 112.07(14) ?
O6 C11 H11A 109.2 ?
C8 C11 H11A 109.2 ?
O6 C11 H11B 109.2 ?
C8 C11 H11B 109.2 ?
H11A C11 H11B 107.9 ?
O7 C12 C13 119.73(16) ?
O7 C12 C17 122.34(15) ?
C13 C12 C17 117.92(16) ?
C14 C13 C12 122.01(17) ?
C14 C13 H13 119.0 ?
C12 C13 H13 119.0 ?
C13 C14 C15 118.62(17) ?
C13 C14 H14 120.7 ?
C15 C14 H14 120.7 ?
C16 C15 C14 121.64(16) ?
C16 C15 N3 119.15(16) ?
C14 C15 N3 119.20(16) ?
C15 C16 C17 120.43(16) ?
C15 C16 H16 119.8 ?
C17 C16 H16 119.8 ?
C16 C17 C12 119.32(16) ?
C16 C17 C18 116.06(15) ?
C12 C17 C18 124.59(15) ?
N4 C18 C17 125.51(16) ?
N4 C18 H18 117.2 ?
C17 C18 H18 117.2 ?
N4 C19 C21 114.59(14) ?
N4 C19 C22 108.06(14) ?
C21 C19 C22 109.53(14) ?
N4 C19 C20 107.52(13) ?
C21 C19 C20 110.11(14) ?
C22 C19 C20 106.72(14) ?
O10 C20 C19 113.51(14) ?
O10 C20 H20A 108.9 ?
C19 C20 H20A 108.9 ?
O10 C20 H20B 108.9 ?
C19 C20 H20B 108.9 ?
H20A C20 H20B 107.7 ?
O11 C21 C19 110.60(14) ?
O11 C21 H21A 109.5 ?
C19 C21 H21A 109.5 ?
O11 C21 H21B 109.5 ?
C19 C21 H21B 109.5 ?
H21A C21 H21B 108.1 ?
O12 C22 C19 113.02(14) ?
O12 C22 H22A 109.0 ?
C19 C22 H22A 109.0 ?
O12 C22 H22B 109.0 ?
C19 C22 H22B 109.0 ?
H22A C22 H22B 107.8 ?
N5 C23 C24 122.7(2) ?
N5 C23 H23 118.6 ?
C24 C23 H23 118.6 ?
C25 C24 C23 119.1(2) ?
C25 C24 H24 120.4 ?
C23 C24 H24 120.4 ?
C24 C25 C26 118.7(2) ?
C24 C25 H25 120.6 ?
C26 C25 H25 120.6 ?
C27 C26 C25 118.8(2) ?
C27 C26 H26 120.6 ?
C25 C26 H26 120.6 ?
N5 C27 C26 123.1(2) ?
N5 C27 H27 118.5 ?
C26 C27 H27 118.5 ?

loop_
_geom_bond_atom_site_label_1
_geom_bond_atom_site_label_2
_geom_bond_distance
_geom_bond_publ_flag
Zn1 O1 2.0370(10) yes
Zn1 O4 2.1680(10) yes
Zn1 O7 2.0650(10) yes
Zn1 O10 2.2140(10) yes
Zn1 N2 2.072(2) yes
Zn1 N4 2.068(2) yes
O1 C1 1.296(2) ?
O2 N1 1.232(2) ?
O3 N1 1.231(2) ?
O4 C9 1.420(2) ?
O4 H4O 0.846(10) ?
O5 C10 1.421(2) ?
O5 H5O 0.850(10) ?
O6 C11 1.418(2) ?
O6 H6O 0.845(10) ?
O7 C12 1.302(2) ?
O8 N3 1.230(2) ?
O9 N3 1.232(2) ?
O10 C20 1.431(2) ?
O10 H10O 0.842(10) ?
O11 C21 1.420(2) ?
O11 H11O 0.838(10) ?
O12 C22 1.425(2) ?
O12 H12O 0.847(10) ?
N1 C4 1.450(2) ?
N2 C7 1.280(2) ?
N2 C8 1.488(2) ?
N3 C15 1.448(2) ?
N4 C18 1.281(2) ?
N4 C19 1.482(2) ?
N5 C23 1.333(3) ?
N5 C27 1.335(3) ?
C1 C2 1.427(2) ?
C1 C6 1.435(2) ?
C2 C3 1.370(3) ?
C2 H2 0.9500 ?
C3 C4 1.394(3) ?
C3 H3 0.9500 ?
C4 C5 1.377(3) ?
C5 C6 1.395(2) ?
C5 H5 0.9500 ?
C6 C7 1.458(2) ?
C7 H7 0.9500 ?
C8 C11 1.520(2) ?
C8 C9 1.537(2) ?
C8 C10 1.539(2) ?
C9 H9A 0.9900 ?
C9 H9B 0.9900 ?
C10 H10A 0.9900 ?
C10 H10B 0.9900 ?
C11 H11A 0.9900 ?
C11 H11B 0.9900 ?
C12 C13 1.423(2) ?
C12 C17 1.427(2) ?
C13 C14 1.370(3) ?
C13 H13 0.9500 ?
C14 C15 1.398(3) ?
C14 H14 0.9500 ?
C15 C16 1.379(2) ?
C16 C17 1.397(2) ?
C16 H16 0.9500 ?
C17 C18 1.467(2) ?
C18 H18 0.9500 ?
C19 C21 1.525(2) ?
C19 C22 1.544(2) ?
C19 C20 1.552(2) ?
C20 H20A 0.9900 ?
C20 H20B 0.9900 ?
C21 H21A 0.9900 ?
C21 H21B 0.9900 ?
C22 H22A 0.9900 ?
C22 H22B 0.9900 ?
C23 C24 1.386(3) ?
C23 H23 0.9500 ?
C24 C25 1.367(3) ?
C24 H24 0.9500 ?
C25 C26 1.381(4) ?
C25 H25 0.9500 ?
C26 C27 1.377(3) ?
C26 H26 0.9500 ?
C27 H27 0.9500 ?

loop_
_geom_hbond_atom_site_label_D
_geom_hbond_atom_site_label_H
_geom_hbond_atom_site_label_A
_geom_hbond_site_symmetry_A
_geom_hbond_distance_DH
_geom_hbond_distance_HA
_geom_hbond_distance_DA
_geom_hbond_angle_DHA
_geom_hbond_publ_flag
O4 H4o N5 . 0.850(10) 1.840(10) 2.681(2) 171(3) yes
O4 H4o N5 . 0.850(10) 1.840(10) 2.681(2) 171(3) yes
O5 H5o O6 2_646 0.850(10) 1.780(10) 2.604(2) 164(2) yes
O6 H6o O7 2_656 0.850(10) 1.770(10) 2.618(2) 175(3) yes
O10 H10o O12 2_556 0.840(10) 1.970(10) 2.766(2) 158(3) yes
O11 H11o O1 2_556 0.840(10) 1.980(10) 2.803(2) 169(2) yes
O12 H12o O5 1_455 0.850(10) 1.920(10) 2.745(2) 163(3) yes

loop_
_geom_torsion_atom_site_label_1
_geom_torsion_atom_site_label_2
_geom_torsion_atom_site_label_3
_geom_torsion_atom_site_label_4
_geom_torsion
O7 Zn1 O1 C1 -123.40(14)
N4 Zn1 O1 C1 148.82(13)
N2 Zn1 O1 C1 -23.94(14)
O4 Zn1 O1 C1 -6.4(3)
O10 Zn1 O1 C1 72.51(13)
O1 Zn1 O4 C9 -4.9(3)
O7 Zn1 O4 C9 112.12(12)
N4 Zn1 O4 C9 -160.50(13)
N2 Zn1 O4 C9 13.09(12)
O10 Zn1 O4 C9 -83.54(12)
O1 Zn1 O7 C12 -140.30(13)
N4 Zn1 O7 C12 -40.75(13)
N2 Zn1 O7 C12 128.17(13)
O4 Zn1 O7 C12 50.91(13)
O10 Zn1 O7 C12 -49.0(2)
O1 Zn1 O10 C20 65.45(11)
O7 Zn1 O10 C20 -26.6(2)
N4 Zn1 O10 C20 -35.11(11)
N2 Zn1 O10 C20 156.17(11)
O4 Zn1 O10 C20 -126.89(11)
O1 Zn1 N2 C7 10.74(15)
O7 Zn1 N2 C7 104.01(15)
N4 Zn1 N2 C7 -135.4(2)
O4 Zn1 N2 C7 -165.41(16)
O10 Zn1 N2 C7 -76.77(15)
O1 Zn1 N2 C8 -169.18(12)
O7 Zn1 N2 C8 -75.90(12)
N4 Zn1 N2 C8 44.7(3)
O4 Zn1 N2 C8 14.68(12)
O10 Zn1 N2 C8 103.32(12)
O1 Zn1 N4 C18 126.54(14)
O7 Zn1 N4 C18 33.89(14)
N2 Zn1 N4 C18 -87.8(3)
O4 Zn1 N4 C18 -58.70(14)
O10 Zn1 N4 C18 -148.43(14)
O1 Zn1 N4 C19 -64.42(12)
O7 Zn1 N4 C19 -157.07(12)
N2 Zn1 N4 C19 81.2(3)
O4 Zn1 N4 C19 110.35(12)
O10 Zn1 N4 C19 20.61(11)
Zn1 O1 C1 C2 -157.67(13)
Zn1 O1 C1 C6 23.7(2)
O1 C1 C2 C3 -178.32(17)
C6 C1 C2 C3 0.4(3)
C1 C2 C3 C4 -0.4(3)
C2 C3 C4 C5 0.3(3)
C2 C3 C4 N1 -179.40(17)
O3 N1 C4 C5 -10.2(3)
O2 N1 C4 C5 170.06(18)
O3 N1 C4 C3 169.53(17)
O2 N1 C4 C3 -10.2(3)
C3 C4 C5 C6 -0.4(3)
N1 C4 C5 C6 179.34(16)
C4 C5 C6 C1 0.5(3)
C4 C5 C6 C7 -177.87(17)
O1 C1 C6 C5 178.22(16)
C2 C1 C6 C5 -0.5(2)
O1 C1 C6 C7 -3.6(3)
C2 C1 C6 C7 177.68(17)
C8 N2 C7 C6 -177.28(16)
Zn1 N2 C7 C6 2.8(3)
C5 C6 C7 N2 167.24(18)
C1 C6 C7 N2 -11.0(3)
C7 N2 C8 C11 19.8(2)
Zn1 N2 C8 C11 -160.30(12)
C7 N2 C8 C9 143.02(17)
Zn1 N2 C8 C9 -37.06(17)
C7 N2 C8 C10 -99.75(19)
Zn1 N2 C8 C10 80.17(15)
Zn1 O4 C9 C8 -36.46(17)
N2 C8 C9 O4 46.16(18)
C11 C8 C9 O4 172.76(14)
C10 C8 C9 O4 -70.73(18)
N2 C8 C10 O5 66.95(18)
C11 C8 C10 O5 -58.53(19)
C9 C8 C10 O5 -177.76(14)
N2 C8 C11 O6 51.4(2)
C9 C8 C11 O6 -69.45(19)
C10 C8 C11 O6 172.26(14)
Zn1 O7 C12 C13 -151.78(13)
Zn1 O7 C12 C17 29.1(2)
O7 C12 C13 C14 178.52(17)
C17 C12 C13 C14 -2.4(3)
C12 C13 C14 C15 0.3(3)
C13 C14 C15 C16 1.9(3)
C13 C14 C15 N3 -176.83(17)
O8 N3 C15 C16 178.57(16)
O9 N3 C15 C16 -1.7(3)
O8 N3 C15 C14 -2.7(3)
O9 N3 C15 C14 177.10(18)
C14 C15 C16 C17 -1.9(3)
N3 C15 C16 C17 176.81(16)
C15 C16 C17 C12 -0.2(3)
C15 C16 C17 C18 177.85(16)
O7 C12 C17 C16 -178.60(16)
C13 C12 C17 C16 2.3(2)
O7 C12 C17 C18 3.5(3)
C13 C12 C17 C18 -175.62(16)
C19 N4 C18 C17 174.29(15)
Zn1 N4 C18 C17 -16.7(2)
C16 C17 C18 N4 171.71(17)
C12 C17 C18 N4 -10.3(3)
C18 N4 C19 C21 44.2(2)
Zn1 N4 C19 C21 -125.20(13)
C18 N4 C19 C22 -78.18(19)
Zn1 N4 C19 C22 112.40(13)
C18 N4 C19 C20 166.98(15)
Zn1 N4 C19 C20 -2.45(17)
Zn1 O10 C20 C19 45.53(16)
N4 C19 C20 O10 -30.1(2)
C21 C19 C20 O10 95.34(17)
C22 C19 C20 O10 -145.87(15)
N4 C19 C21 O11 60.53(19)
C22 C19 C21 O11 -177.87(14)
C20 C19 C21 O11 -60.82(18)
N4 C19 C22 O12 57.07(19)
C21 C19 C22 O12 -68.39(18)
C20 C19 C22 O12 172.45(14)
C27 N5 C23 C24 0.6(3)
N5 C23 C24 C25 -0.4(3)
C23 C24 C25 C26 0.1(3)
C24 C25 C26 C27 0.0(3)
C23 N5 C27 C26 -0.5(3)
C25 C26 C27 N5 0.2(3)
